data_7720977
loop_
_publ_author_name
'Balayan, Kajal'
'Biswas, Arindam'
'Sharma, Himanshu'
'Tiwari, Prabhakar'
'Vanka, Kumar'
'Gonnade, Rajesh G.'
'Rath, Arup K.'
'Sen, Sakya S.'

_publ_section_title
;
 Unveiling the reactivity of N-heterocyclic methylene hydrazines.
;
_journal_issue 14
_journal_name_full 'Dalton transactions (Cambridge, England : 2003)'
_journal_page_first 5432
_journal_page_last 5436
_journal_paper_doi 10.1039/d6dt00611f
_journal_volume 55
_journal_year 2026
_chemical_formula_moiety 'C33 H37 N7'
_chemical_formula_sum 'C33 H37 N7'
_chemical_formula_weight 531.69
_space_group_crystal_system monoclinic
_space_group_IT_number 14
_space_group_name_Hall '-P 2ybc'
_space_group_name_H-M_alt 'P 1 21/c 1'
_atom_sites_solution_hydrogens geom
_audit_creation_method SHELXL-2018/3
_audit_update_record
;
2026-02-08 deposited with the CCDC.	2026-03-23 downloaded from the CCDC.
;
_cell_angle_alpha 90
_cell_angle_beta 106.3710(10)
_cell_angle_gamma 90
_cell_formula_units_Z 4
_cell_length_a 10.5216(3)
_cell_length_b 19.1906(7)
_cell_length_c 16.0936(6)
_cell_measurement_reflns_used 9709
_cell_measurement_temperature 100(2)
_cell_measurement_theta_max 30.04
_cell_measurement_theta_min 2.33
_cell_volume 3117.81(19)
_computing_cell_refinement 'SAINT (Bruker, 2016)'
_computing_data_collection 'APEX3 (Bruker, 2016)'
_computing_data_reduction 'SAINT (Bruker, 2016)'
_computing_molecular_graphics 'Bruker SHELXTL, Mercury 2020.20'
_computing_publication_material 'Bruker SHELXTL'
_computing_structure_refinement 'SHELXL-2018/3 (Sheldrick, 2018)'
_computing_structure_solution 'SHELXT 2018/2 (Sheldrick, 2018)'
_diffrn_ambient_temperature 100(2)
_diffrn_detector 'Photon II CPAD Area Detector'
_diffrn_detector_area_resol_mean 7.39
_diffrn_measured_fraction_theta_full 0.995
_diffrn_measured_fraction_theta_max 0.995
_diffrn_measurement_device '\k-geometry diffractometer'
_diffrn_measurement_device_type 'Bruker D8 VENTURE Kappa Duo PHOTON II CPAD'
_diffrn_measurement_method '\f and \w scans'
_diffrn_radiation_monochromator 'multilayer mirrors'
_diffrn_radiation_type MoK\a
_diffrn_radiation_wavelength 0.71073
_diffrn_reflns_av_R_equivalents 0.0747
_diffrn_reflns_av_unetI/netI 0.0355
_diffrn_reflns_Laue_measured_fraction_full 0.995
_diffrn_reflns_Laue_measured_fraction_max 0.995
_diffrn_reflns_limit_h_max 12
_diffrn_reflns_limit_h_min -12
_diffrn_reflns_limit_k_max 23
_diffrn_reflns_limit_k_min -23
_diffrn_reflns_limit_l_max 19
_diffrn_reflns_limit_l_min -19
_diffrn_reflns_number 66935
_diffrn_reflns_point_group_measured_fraction_full 0.995
_diffrn_reflns_point_group_measured_fraction_max 0.995
_diffrn_reflns_theta_full 25.242
_diffrn_reflns_theta_max 25.500
_diffrn_reflns_theta_min 2.638
_diffrn_source 'micro-focus sealed tube'
_diffrn_source_type 'Incoatech I\mS HB'
_exptl_absorpt_coefficient_mu 0.069
_exptl_absorpt_correction_type multi-scan
_exptl_absorpt_process_details
;
 SADABS 2016/2: Krause, L., Herbst-Irmer, R., Sheldrick G.M. & Stalke D.,
 J. Appl. Cryst. 48 (2015) 3-10
;
_exptl_crystal_colour red
_exptl_crystal_density_diffrn 1.133
_exptl_crystal_description block
_exptl_crystal_F_000 1136
_exptl_crystal_size_max 0.23
_exptl_crystal_size_mid 0.16
_exptl_crystal_size_min 0.09
_exptl_transmission_factor_max 0.1553
_exptl_transmission_factor_min 0.1008
_refine_diff_density_max 0.698
_refine_diff_density_min -0.501
_refine_diff_density_rms 0.052
_refine_ls_extinction_method none
_refine_ls_goodness_of_fit_ref 1.104
_refine_ls_hydrogen_treatment constr
_refine_ls_matrix_type full
_refine_ls_number_parameters 369
_refine_ls_number_reflns 5782
_refine_ls_number_restraints 0
_refine_ls_restrained_S_all 1.104
_refine_ls_R_factor_all 0.0604
_refine_ls_R_factor_gt 0.0545
_refine_ls_shift/su_max 0.000
_refine_ls_shift/su_mean 0.000
_refine_ls_structure_factor_coef Fsqd
_refine_ls_weighting_details 'w=1/[\s^2^(Fo^2^)+(0.0666P)^2^+2.0473P] where P=(Fo^2^+2Fc^2^)/3'
_refine_ls_weighting_scheme calc
_refine_ls_wR_factor_gt 0.1421
_refine_ls_wR_factor_ref 0.1487
_reflns_Friedel_coverage 0.000
_reflns_number_gt 5151
_reflns_number_total 5782
_reflns_threshold_expression 'I > 2\s(I)'
_cod_data_source_file d6dt00611f2.cif
_cod_data_source_block mo_KB_dippTCNE_0m_a_a
_cod_original_sg_symbol_H-M 'P 21/c'
_cod_database_code 7720977
_shelx_shelxl_version_number 2018/3
_shelx_space_group_comment
;
The symmetry employed for this shelxl refinement is uniquely defined
by the following loop, which should always be used as a source of
symmetry information in preference to the above space-group names.
They are only intended as comments.
;

loop_
_space_group_symop_operation_xyz
'x, y, z'
'-x, y+1/2, -z+1/2'
'-x, -y, -z'
'x, -y-1/2, z-1/2'

loop_
_atom_site_label
_atom_site_type_symbol
_atom_site_fract_x
_atom_site_fract_y
_atom_site_fract_z
_atom_site_U_iso_or_equiv
_atom_site_adp_type
_atom_site_occupancy
_atom_site_site_symmetry_order
_atom_site_calc_flag
_atom_site_refinement_flags_posn
_atom_site_refinement_flags_adp
_atom_site_refinement_flags_occupancy
_atom_site_disorder_assembly
_atom_site_disorder_group
N1 N 0.56064(13) 0.41746(7) 0.34441(8) 0.0170(3) Uani 1 1 d . . . . .
N2 N 0.68084(13) 0.37579(7) 0.46770(8) 0.0170(3) Uani 1 1 d . . . . .
N3 N 0.63914(13) 0.30316(7) 0.33585(8) 0.0191(3) Uani 1 1 d . . . . .
N4 N 0.73509(13) 0.26055(7) 0.37926(9) 0.0197(3) Uani 1 1 d . . . . .
N5 N 0.69564(16) 0.05572(8) 0.19542(9) 0.0279(3) Uani 1 1 d . . . . .
N6 N 1.04927(16) 0.00565(8) 0.41111(10) 0.0316(4) Uani 1 1 d . . . . .
N7 N 1.01566(19) 0.18534(10) 0.52152(12) 0.0501(6) Uani 1 1 d . . . . .
C1 C 0.63184(15) 0.36094(8) 0.38189(10) 0.0164(3) Uani 1 1 d . . . . .
C2 C 0.63950(16) 0.44227(8) 0.48273(10) 0.0193(3) Uani 1 1 d . . . . .
H2 H 0.659978 0.465501 0.537024 0.023 Uiso 1 1 calc R U . . .
C3 C 0.56563(15) 0.46771(8) 0.40692(10) 0.0190(3) Uani 1 1 d . . . . .
H3 H 0.524225 0.512151 0.397762 0.023 Uiso 1 1 calc R U . . .
C4 C 0.48314(16) 0.42465(8) 0.25470(10) 0.0191(3) Uani 1 1 d . . . . .
C5 C 0.53353(17) 0.46723(9) 0.20096(11) 0.0232(4) Uani 1 1 d . . . . .
C6 C 0.45179(19) 0.47905(11) 0.11761(11) 0.0315(4) Uani 1 1 d . . . . .
H6 H 0.481907 0.508161 0.079313 0.038 Uiso 1 1 calc R U . . .
C7 C 0.3273(2) 0.44902(12) 0.08971(12) 0.0364(5) Uani 1 1 d . . . . .
H7 H 0.272893 0.457824 0.032673 0.044 Uiso 1 1 calc R U . . .
C8 C 0.28169(18) 0.40648(10) 0.14404(12) 0.0306(4) Uani 1 1 d . . . . .
H8 H 0.196872 0.385447 0.123446 0.037 Uiso 1 1 calc R U . . .
C9 C 0.35794(16) 0.39375(9) 0.22880(11) 0.0230(4) Uani 1 1 d . . . . .
C10 C 0.30254(17) 0.34945(9) 0.28861(13) 0.0287(4) Uani 1 1 d . . . . .
H10 H 0.365018 0.352577 0.348196 0.034 Uiso 1 1 calc R U . . .
C11 C 0.2925(2) 0.27313(11) 0.26124(17) 0.0460(6) Uani 1 1 d . . . . .
H11A H 0.255879 0.245901 0.300613 0.069 Uiso 1 1 calc R U . . .
H11B H 0.380786 0.255490 0.263476 0.069 Uiso 1 1 calc R U . . .
H11C H 0.234291 0.268936 0.202029 0.069 Uiso 1 1 calc R U . . .
C12 C 0.1668(2) 0.37630(11) 0.29251(16) 0.0407(5) Uani 1 1 d . . . . .
H12A H 0.136245 0.348487 0.334217 0.061 Uiso 1 1 calc R U . . .
H12B H 0.102961 0.372325 0.235110 0.061 Uiso 1 1 calc R U . . .
H12C H 0.174554 0.425232 0.310683 0.061 Uiso 1 1 calc R U . . .
C13 C 0.67323(18) 0.49708(9) 0.23090(11) 0.0247(4) Uani 1 1 d . . . . .
H13 H 0.693251 0.507312 0.294206 0.030 Uiso 1 1 calc R U . . .
C14 C 0.6897(2) 0.56499(11) 0.18511(14) 0.0394(5) Uani 1 1 d . . . . .
H14A H 0.777852 0.584404 0.211904 0.059 Uiso 1 1 calc R U . . .
H14B H 0.622016 0.598465 0.190380 0.059 Uiso 1 1 calc R U . . .
H14C H 0.679600 0.555566 0.123747 0.059 Uiso 1 1 calc R U . . .
C15 C 0.77230(18) 0.44200(10) 0.21942(12) 0.0286(4) Uani 1 1 d . . . . .
H15A H 0.862434 0.460667 0.240046 0.043 Uiso 1 1 calc R U . . .
H15B H 0.753155 0.429785 0.157996 0.043 Uiso 1 1 calc R U . . .
H15C H 0.764696 0.400315 0.252863 0.043 Uiso 1 1 calc R U . . .
C16 C 0.74736(16) 0.32982(8) 0.53835(10) 0.0178(3) Uani 1 1 d . . . . .
C17 C 0.67170(17) 0.28044(9) 0.56692(11) 0.0232(4) Uani 1 1 d . . . . .
C18 C 0.73593(19) 0.24108(9) 0.63917(12) 0.0277(4) Uani 1 1 d . . . . .
H18 H 0.688015 0.206387 0.659820 0.033 Uiso 1 1 calc R U . . .
C19 C 0.86817(19) 0.25166(10) 0.68129(11) 0.0290(4) Uani 1 1 d . . . . .
H19 H 0.909922 0.224736 0.731029 0.035 Uiso 1 1 calc R U . . .
C20 C 0.94021(17) 0.30112(9) 0.65164(11) 0.0260(4) Uani 1 1 d . . . . .
H20 H 1.031080 0.307930 0.681405 0.031 Uiso 1 1 calc R U . . .
C21 C 0.88153(16) 0.34119(9) 0.57869(10) 0.0204(3) Uani 1 1 d . . . . .
C22 C 0.96171(16) 0.39485(9) 0.54598(11) 0.0251(4) Uani 1 1 d . . . . .
H22 H 0.908339 0.410537 0.487251 0.030 Uiso 1 1 calc R U . . .
C23 C 0.9890(2) 0.45791(12) 0.60573(15) 0.0466(6) Uani 1 1 d . . . . .
H23A H 1.045086 0.491021 0.585860 0.070 Uiso 1 1 calc R U . . .
H23B H 1.034474 0.442901 0.664844 0.070 Uiso 1 1 calc R U . . .
H23C H 0.905077 0.480408 0.604949 0.070 Uiso 1 1 calc R U . . .
C24 C 1.0926(2) 0.36486(14) 0.53808(19) 0.0546(6) Uani 1 1 d . . . . .
H24A H 1.138934 0.400247 0.513705 0.082 Uiso 1 1 calc R U . . .
H24B H 1.074665 0.324033 0.499970 0.082 Uiso 1 1 calc R U . . .
H24C H 1.148054 0.351098 0.595514 0.082 Uiso 1 1 calc R U . . .
C25 C 0.52480(19) 0.26936(11) 0.52365(13) 0.0334(4) Uani 1 1 d . . . . .
H25 H 0.498894 0.298684 0.470147 0.040 Uiso 1 1 calc R U . . .
C26 C 0.4437(3) 0.2929(2) 0.5833(3) 0.0872(12) Uani 1 1 d . . . . .
H26A H 0.349309 0.285585 0.554498 0.131 Uiso 1 1 calc R U . . .
H26B H 0.459905 0.342452 0.596725 0.131 Uiso 1 1 calc R U . . .
H26C H 0.469511 0.265733 0.637004 0.131 Uiso 1 1 calc R U . . .
C27 C 0.4921(3) 0.19474(16) 0.4977(2) 0.0726(9) Uani 1 1 d . . . . .
H27A H 0.398834 0.191229 0.464172 0.109 Uiso 1 1 calc R U . . .
H27B H 0.507976 0.165699 0.549662 0.109 Uiso 1 1 calc R U . . .
H27C H 0.548317 0.178680 0.462184 0.109 Uiso 1 1 calc R U . . .
C28 C 0.73810(16) 0.20052(8) 0.34078(10) 0.0202(3) Uani 1 1 d . . . . .
H28 H 0.672782 0.189346 0.288390 0.024 Uiso 1 1 calc R U . . .
C29 C 0.84020(16) 0.15287(9) 0.37868(10) 0.0212(4) Uani 1 1 d . . . . .
C30 C 0.85712(16) 0.08955(8) 0.34233(10) 0.0204(3) Uani 1 1 d . . . . .
C31 C 0.76770(16) 0.06978(8) 0.26120(10) 0.0204(3) Uani 1 1 d . . . . .
C32 C 0.96304(17) 0.04285(9) 0.38100(11) 0.0230(4) Uani 1 1 d . . . . .
C33 C 0.93611(19) 0.17218(9) 0.45866(12) 0.0308(4) Uani 1 1 d . . . . .

loop_
_atom_site_aniso_label
_atom_site_aniso_U_11
_atom_site_aniso_U_22
_atom_site_aniso_U_33
_atom_site_aniso_U_23
_atom_site_aniso_U_13
_atom_site_aniso_U_12
N1 0.0183(6) 0.0164(6) 0.0149(6) -0.0005(5) 0.0023(5) 0.0010(5)
N2 0.0185(6) 0.0169(6) 0.0148(6) -0.0001(5) 0.0035(5) 0.0010(5)
N3 0.0205(7) 0.0180(7) 0.0177(7) -0.0005(5) 0.0034(5) 0.0024(5)
N4 0.0203(7) 0.0203(7) 0.0181(7) 0.0002(5) 0.0046(5) 0.0031(5)
N5 0.0364(8) 0.0234(7) 0.0206(8) -0.0018(6) 0.0028(7) -0.0053(6)
N6 0.0300(8) 0.0316(8) 0.0309(8) -0.0052(7) 0.0046(7) 0.0097(7)
N7 0.0511(11) 0.0395(10) 0.0402(11) -0.0186(8) -0.0190(9) 0.0217(8)
C1 0.0150(7) 0.0175(7) 0.0167(8) 0.0011(6) 0.0042(6) -0.0009(6)
C2 0.0225(8) 0.0179(8) 0.0172(8) -0.0034(6) 0.0048(6) 0.0006(6)
C3 0.0208(8) 0.0170(7) 0.0188(8) -0.0025(6) 0.0049(6) 0.0011(6)
C4 0.0207(8) 0.0202(8) 0.0141(7) -0.0026(6) 0.0013(6) 0.0048(6)
C5 0.0264(9) 0.0247(9) 0.0187(8) -0.0004(7) 0.0065(7) 0.0053(7)
C6 0.0360(10) 0.0411(11) 0.0175(9) 0.0043(8) 0.0078(7) 0.0094(8)
C7 0.0330(10) 0.0541(13) 0.0171(9) -0.0027(8) -0.0012(7) 0.0141(9)
C8 0.0226(9) 0.0402(11) 0.0241(9) -0.0116(8) -0.0014(7) 0.0052(8)
C9 0.0212(8) 0.0224(8) 0.0237(9) -0.0073(7) 0.0036(7) 0.0034(6)
C10 0.0228(9) 0.0264(9) 0.0349(10) -0.0036(8) 0.0046(7) -0.0045(7)
C11 0.0370(11) 0.0273(10) 0.0711(16) -0.0065(10) 0.0108(11) -0.0031(9)
C12 0.0346(11) 0.0351(11) 0.0587(14) -0.0002(10) 0.0235(10) -0.0023(9)
C13 0.0299(9) 0.0238(9) 0.0214(8) 0.0003(7) 0.0090(7) -0.0012(7)
C14 0.0479(12) 0.0302(10) 0.0431(12) 0.0087(9) 0.0176(10) 0.0003(9)
C15 0.0269(9) 0.0275(9) 0.0325(10) -0.0020(7) 0.0103(8) -0.0034(7)
C16 0.0223(8) 0.0173(8) 0.0131(7) 0.0000(6) 0.0040(6) 0.0038(6)
C17 0.0277(9) 0.0207(8) 0.0209(8) 0.0001(6) 0.0065(7) 0.0002(7)
C18 0.0383(10) 0.0214(8) 0.0252(9) 0.0057(7) 0.0118(8) 0.0032(7)
C19 0.0381(10) 0.0278(9) 0.0206(8) 0.0066(7) 0.0075(8) 0.0128(8)
C20 0.0240(9) 0.0311(9) 0.0204(8) -0.0007(7) 0.0022(7) 0.0086(7)
C21 0.0223(8) 0.0222(8) 0.0161(8) -0.0037(6) 0.0042(6) 0.0042(6)
C22 0.0206(8) 0.0296(9) 0.0234(9) 0.0011(7) 0.0030(7) -0.0004(7)
C23 0.0540(14) 0.0394(12) 0.0468(13) -0.0059(10) 0.0150(11) -0.0150(10)
C24 0.0463(13) 0.0520(14) 0.0753(18) 0.0059(13) 0.0331(13) 0.0030(11)
C25 0.0290(10) 0.0368(11) 0.0312(10) 0.0100(8) 0.0032(8) -0.0097(8)
C26 0.0277(12) 0.106(3) 0.125(3) -0.058(2) 0.0162(15) 0.0000(14)
C27 0.0460(14) 0.0623(18) 0.107(2) -0.0362(17) 0.0168(15) -0.0254(13)
C28 0.0213(8) 0.0213(8) 0.0164(8) -0.0029(6) 0.0027(6) 0.0009(6)
C29 0.0234(8) 0.0217(8) 0.0172(8) -0.0026(6) 0.0035(6) 0.0008(6)
C30 0.0207(8) 0.0209(8) 0.0185(8) -0.0010(6) 0.0037(6) 0.0010(6)
C31 0.0252(8) 0.0157(7) 0.0211(8) -0.0006(6) 0.0078(7) -0.0001(6)
C32 0.0255(9) 0.0225(8) 0.0207(8) -0.0063(7) 0.0061(7) 0.0004(7)
C33 0.0344(10) 0.0229(9) 0.0281(10) -0.0079(7) -0.0025(8) 0.0123(8)

loop_
_atom_type_symbol
_atom_type_description
_atom_type_scat_dispersion_real
_atom_type_scat_dispersion_imag
_atom_type_scat_source
C C 0.0033 0.0016 'International Tables Vol C Tables 4.2.6.8 and 6.1.1.4'
H H 0.0000 0.0000 'International Tables Vol C Tables 4.2.6.8 and 6.1.1.4'
N N 0.0061 0.0033 'International Tables Vol C Tables 4.2.6.8 and 6.1.1.4'

loop_
_geom_angle_atom_site_label_1
_geom_angle_atom_site_label_2
_geom_angle_atom_site_label_3
_geom_angle
_geom_angle_site_symmetry_1
_geom_angle_site_symmetry_3
_geom_angle_publ_flag
C1 N1 C3 109.30(13) . . ?
C1 N1 C4 127.04(13) . . ?
C3 N1 C4 123.55(13) . . ?
C1 N2 C2 108.71(13) . . ?
C1 N2 C16 128.89(13) . . ?
C2 N2 C16 121.73(13) . . ?
N4 N3 C1 111.62(13) . . ?
C28 N4 N3 113.97(13) . . ?
N3 C1 N1 121.50(14) . . ?
N3 C1 N2 131.75(14) . . ?
N1 C1 N2 106.68(13) . . ?
C3 C2 N2 107.78(14) . . ?
C3 C2 H2 126.1 . . ?
N2 C2 H2 126.1 . . ?
C2 C3 N1 107.53(14) . . ?
C2 C3 H3 126.2 . . ?
N1 C3 H3 126.2 . . ?
C9 C4 C5 123.61(15) . . ?
C9 C4 N1 118.35(14) . . ?
C5 C4 N1 117.79(14) . . ?
C6 C5 C4 116.87(16) . . ?
C6 C5 C13 121.47(16) . . ?
C4 C5 C13 121.62(15) . . ?
C7 C6 C5 121.02(18) . . ?
C7 C6 H6 119.5 . . ?
C5 C6 H6 119.5 . . ?
C8 C7 C6 120.50(17) . . ?
C8 C7 H7 119.7 . . ?
C6 C7 H7 119.7 . . ?
C7 C8 C9 121.15(17) . . ?
C7 C8 H8 119.4 . . ?
C9 C8 H8 119.4 . . ?
C4 C9 C8 116.83(17) . . ?
C4 C9 C10 123.15(15) . . ?
C8 C9 C10 120.01(16) . . ?
C9 C10 C11 111.26(17) . . ?
C9 C10 C12 111.44(16) . . ?
C11 C10 C12 110.15(16) . . ?
C9 C10 H10 107.9 . . ?
C11 C10 H10 107.9 . . ?
C12 C10 H10 107.9 . . ?
C10 C11 H11A 109.5 . . ?
C10 C11 H11B 109.5 . . ?
H11A C11 H11B 109.5 . . ?
C10 C11 H11C 109.5 . . ?
H11A C11 H11C 109.5 . . ?
H11B C11 H11C 109.5 . . ?
C10 C12 H12A 109.5 . . ?
C10 C12 H12B 109.5 . . ?
H12A C12 H12B 109.5 . . ?
C10 C12 H12C 109.5 . . ?
H12A C12 H12C 109.5 . . ?
H12B C12 H12C 109.5 . . ?
C5 C13 C14 113.43(15) . . ?
C5 C13 C15 109.33(14) . . ?
C14 C13 C15 110.88(15) . . ?
C5 C13 H13 107.7 . . ?
C14 C13 H13 107.7 . . ?
C15 C13 H13 107.7 . . ?
C13 C14 H14A 109.5 . . ?
C13 C14 H14B 109.5 . . ?
H14A C14 H14B 109.5 . . ?
C13 C14 H14C 109.5 . . ?
H14A C14 H14C 109.5 . . ?
H14B C14 H14C 109.5 . . ?
C13 C15 H15A 109.5 . . ?
C13 C15 H15B 109.5 . . ?
H15A C15 H15B 109.5 . . ?
C13 C15 H15C 109.5 . . ?
H15A C15 H15C 109.5 . . ?
H15B C15 H15C 109.5 . . ?
C21 C16 C17 123.31(15) . . ?
C21 C16 N2 118.05(14) . . ?
C17 C16 N2 118.43(14) . . ?
C18 C17 C16 117.12(16) . . ?
C18 C17 C25 119.89(16) . . ?
C16 C17 C25 122.98(15) . . ?
C19 C18 C17 121.03(17) . . ?
C19 C18 H18 119.5 . . ?
C17 C18 H18 119.5 . . ?
C20 C19 C18 120.46(16) . . ?
C20 C19 H19 119.8 . . ?
C18 C19 H19 119.8 . . ?
C19 C20 C21 120.96(16) . . ?
C19 C20 H20 119.5 . . ?
C21 C20 H20 119.5 . . ?
C20 C21 C16 117.11(16) . . ?
C20 C21 C22 120.63(15) . . ?
C16 C21 C22 122.26(14) . . ?
C21 C22 C23 110.19(15) . . ?
C21 C22 C24 112.03(16) . . ?
C23 C22 C24 109.71(18) . . ?
C21 C22 H22 108.3 . . ?
C23 C22 H22 108.3 . . ?
C24 C22 H22 108.3 . . ?
C22 C23 H23A 109.5 . . ?
C22 C23 H23B 109.5 . . ?
H23A C23 H23B 109.5 . . ?
C22 C23 H23C 109.5 . . ?
H23A C23 H23C 109.5 . . ?
H23B C23 H23C 109.5 . . ?
C22 C24 H24A 109.5 . . ?
C22 C24 H24B 109.5 . . ?
H24A C24 H24B 109.5 . . ?
C22 C24 H24C 109.5 . . ?
H24A C24 H24C 109.5 . . ?
H24B C24 H24C 109.5 . . ?
C27 C25 C17 112.56(19) . . ?
C27 C25 C26 109.4(2) . . ?
C17 C25 C26 110.38(18) . . ?
C27 C25 H25 108.1 . . ?
C17 C25 H25 108.1 . . ?
C26 C25 H25 108.1 . . ?
C25 C26 H26A 109.5 . . ?
C25 C26 H26B 109.5 . . ?
H26A C26 H26B 109.5 . . ?
C25 C26 H26C 109.5 . . ?
H26A C26 H26C 109.5 . . ?
H26B C26 H26C 109.5 . . ?
C25 C27 H27A 109.5 . . ?
C25 C27 H27B 109.5 . . ?
H27A C27 H27B 109.5 . . ?
C25 C27 H27C 109.5 . . ?
H27A C27 H27C 109.5 . . ?
H27B C27 H27C 109.5 . . ?
N4 C28 C29 118.76(14) . . ?
N4 C28 H28 120.6 . . ?
C29 C28 H28 120.6 . . ?
C30 C29 C28 124.04(15) . . ?
C30 C29 C33 117.56(15) . . ?
C28 C29 C33 118.36(15) . . ?
C29 C30 C32 123.02(15) . . ?
C29 C30 C31 119.36(15) . . ?
C32 C30 C31 117.60(14) . . ?
N5 C31 C30 178.20(18) . . ?
N6 C32 C30 178.9(2) . . ?
N7 C33 C29 177.11(19) . . ?

loop_
_geom_bond_atom_site_label_1
_geom_bond_atom_site_label_2
_geom_bond_distance
_geom_bond_site_symmetry_2
_geom_bond_publ_flag
N1 C1 1.359(2) . ?
N1 C3 1.384(2) . ?
N1 C4 1.4508(19) . ?
N2 C1 1.361(2) . ?
N2 C2 1.391(2) . ?
N2 C16 1.453(2) . ?
N3 N4 1.3336(19) . ?
N3 C1 1.348(2) . ?
N4 C28 1.313(2) . ?
N5 C31 1.147(2) . ?
N6 C32 1.149(2) . ?
N7 C33 1.145(2) . ?
C2 C3 1.340(2) . ?
C2 H2 0.9500 . ?
C3 H3 0.9500 . ?
C4 C9 1.397(2) . ?
C4 C5 1.398(2) . ?
C5 C6 1.393(2) . ?
C5 C13 1.524(2) . ?
C6 C7 1.385(3) . ?
C6 H6 0.9500 . ?
C7 C8 1.377(3) . ?
C7 H7 0.9500 . ?
C8 C9 1.395(2) . ?
C8 H8 0.9500 . ?
C9 C10 1.518(3) . ?
C10 C11 1.524(3) . ?
C10 C12 1.536(3) . ?
C10 H10 1.0000 . ?
C11 H11A 0.9800 . ?
C11 H11B 0.9800 . ?
C11 H11C 0.9800 . ?
C12 H12A 0.9800 . ?
C12 H12B 0.9800 . ?
C12 H12C 0.9800 . ?
C13 C14 1.531(2) . ?
C13 C15 1.532(2) . ?
C13 H13 1.0000 . ?
C14 H14A 0.9800 . ?
C14 H14B 0.9800 . ?
C14 H14C 0.9800 . ?
C15 H15A 0.9800 . ?
C15 H15B 0.9800 . ?
C15 H15C 0.9800 . ?
C16 C21 1.395(2) . ?
C16 C17 1.396(2) . ?
C17 C18 1.391(2) . ?
C17 C25 1.521(2) . ?
C18 C19 1.380(3) . ?
C18 H18 0.9500 . ?
C19 C20 1.381(3) . ?
C19 H19 0.9500 . ?
C20 C21 1.394(2) . ?
C20 H20 0.9500 . ?
C21 C22 1.516(2) . ?
C22 C23 1.522(3) . ?
C22 C24 1.531(3) . ?
C22 H22 1.0000 . ?
C23 H23A 0.9800 . ?
C23 H23B 0.9800 . ?
C23 H23C 0.9800 . ?
C24 H24A 0.9800 . ?
C24 H24B 0.9800 . ?
C24 H24C 0.9800 . ?
C25 C27 1.504(3) . ?
C25 C26 1.522(4) . ?
C25 H25 1.0000 . ?
C26 H26A 0.9800 . ?
C26 H26B 0.9800 . ?
C26 H26C 0.9800 . ?
C27 H27A 0.9800 . ?
C27 H27B 0.9800 . ?
C27 H27C 0.9800 . ?
C28 C29 1.412(2) . ?
C28 H28 0.9500 . ?
C29 C30 1.382(2) . ?
C29 C33 1.442(2) . ?
C30 C32 1.429(2) . ?
C30 C31 1.429(2) . ?

loop_
_geom_torsion_atom_site_label_1
_geom_torsion_atom_site_label_2
_geom_torsion_atom_site_label_3
_geom_torsion_atom_site_label_4
_geom_torsion
_geom_torsion_site_symmetry_1
_geom_torsion_site_symmetry_2
_geom_torsion_site_symmetry_3
_geom_torsion_site_symmetry_4
_geom_torsion_publ_flag
C1 N3 N4 C28 173.81(14) . . . . ?
N4 N3 C1 N1 166.46(14) . . . . ?
N4 N3 C1 N2 -17.1(2) . . . . ?
C3 N1 C1 N3 177.45(14) . . . . ?
C4 N1 C1 N3 1.2(2) . . . . ?
C3 N1 C1 N2 0.20(17) . . . . ?
C4 N1 C1 N2 -176.08(14) . . . . ?
C2 N2 C1 N3 -177.10(16) . . . . ?
C16 N2 C1 N3 -6.5(3) . . . . ?
C2 N2 C1 N1 -0.24(17) . . . . ?
C16 N2 C1 N1 170.40(14) . . . . ?
C1 N2 C2 C3 0.20(18) . . . . ?
C16 N2 C2 C3 -171.25(14) . . . . ?
N2 C2 C3 N1 -0.07(18) . . . . ?
C1 N1 C3 C2 -0.08(18) . . . . ?
C4 N1 C3 C2 176.36(14) . . . . ?
C1 N1 C4 C9 78.8(2) . . . . ?
C3 N1 C4 C9 -97.02(19) . . . . ?
C1 N1 C4 C5 -106.65(18) . . . . ?
C3 N1 C4 C5 77.6(2) . . . . ?
C9 C4 C5 C6 0.6(2) . . . . ?
N1 C4 C5 C6 -173.73(15) . . . . ?
C9 C4 C5 C13 -177.18(15) . . . . ?
N1 C4 C5 C13 8.5(2) . . . . ?
C4 C5 C6 C7 -0.8(3) . . . . ?
C13 C5 C6 C7 176.96(17) . . . . ?
C5 C6 C7 C8 -0.2(3) . . . . ?
C6 C7 C8 C9 1.4(3) . . . . ?
C5 C4 C9 C8 0.6(2) . . . . ?
N1 C4 C9 C8 174.86(14) . . . . ?
C5 C4 C9 C10 -178.01(16) . . . . ?
N1 C4 C9 C10 -3.8(2) . . . . ?
C7 C8 C9 C4 -1.6(3) . . . . ?
C7 C8 C9 C10 177.07(17) . . . . ?
C4 C9 C10 C11 -110.93(19) . . . . ?
C8 C9 C10 C11 70.5(2) . . . . ?
C4 C9 C10 C12 125.72(18) . . . . ?
C8 C9 C10 C12 -52.9(2) . . . . ?
C6 C5 C13 C14 28.6(2) . . . . ?
C4 C5 C13 C14 -153.75(17) . . . . ?
C6 C5 C13 C15 -95.69(19) . . . . ?
C4 C5 C13 C15 81.94(19) . . . . ?
C1 N2 C16 C21 111.70(18) . . . . ?
C2 N2 C16 C21 -78.73(19) . . . . ?
C1 N2 C16 C17 -73.5(2) . . . . ?
C2 N2 C16 C17 96.11(18) . . . . ?
C21 C16 C17 C18 -0.3(2) . . . . ?
N2 C16 C17 C18 -174.85(14) . . . . ?
C21 C16 C17 C25 178.75(16) . . . . ?
N2 C16 C17 C25 4.2(2) . . . . ?
C16 C17 C18 C19 1.2(3) . . . . ?
C25 C17 C18 C19 -177.92(17) . . . . ?
C17 C18 C19 C20 -0.9(3) . . . . ?
C18 C19 C20 C21 -0.2(3) . . . . ?
C19 C20 C21 C16 1.0(2) . . . . ?
C19 C20 C21 C22 -179.34(16) . . . . ?
C17 C16 C21 C20 -0.8(2) . . . . ?
N2 C16 C21 C20 173.80(14) . . . . ?
C17 C16 C21 C22 179.59(15) . . . . ?
N2 C16 C21 C22 -5.8(2) . . . . ?
C20 C21 C22 C23 -73.5(2) . . . . ?
C16 C21 C22 C23 106.12(19) . . . . ?
C20 C21 C22 C24 48.9(2) . . . . ?
C16 C21 C22 C24 -131.43(19) . . . . ?
C18 C17 C25 C27 -55.2(3) . . . . ?
C16 C17 C25 C27 125.7(2) . . . . ?
C18 C17 C25 C26 67.4(3) . . . . ?
C16 C17 C25 C26 -111.7(2) . . . . ?
N3 N4 C28 C29 176.58(14) . . . . ?
N4 C28 C29 C30 -177.01(16) . . . . ?
N4 C28 C29 C33 0.6(2) . . . . ?
C28 C29 C30 C32 178.56(16) . . . . ?
C33 C29 C30 C32 1.0(3) . . . . ?
C28 C29 C30 C31 0.3(3) . . . . ?
C33 C29 C30 C31 -177.28(16) . . . . ?
